data_7200417
loop_
_publ_author_name
'Wei, Yongqin'
'Yu, Yunfang'
'Sa, Rongjian'
'Li, Qiaohong'
'Wu, Kechen'

_publ_section_title
;
 Two cobalt(II) coordination polymers [Co2(H2O)4(Hbidc)2]n and
 [Co(Hbidc)]n (Hbidc = 1H-benzimidazole-5,6-dicarboxylate): syntheses,
 crystal structures, and magnetic properties
;
_journal_issue 6
_journal_name_full CrystEngComm
_journal_page_first 1054
_journal_paper_doi 10.1039/b815464c
_journal_volume 11
_journal_year 2009
_chemical_formula_sum 'C9 H4 Co N2 O4'
_chemical_formula_weight 263.07
_chemical_name_systematic
;
?
;
_space_group_IT_number 14
_symmetry_cell_setting monoclinic
_symmetry_space_group_name_Hall '-P 2yn'
_symmetry_space_group_name_H-M 'P 1 21/n 1'
_atom_sites_solution_hydrogens geom
_atom_sites_solution_primary direct
_atom_sites_solution_secondary difmap
_audit_creation_method SHELXL-97
_cell_angle_alpha 90.00
_cell_angle_beta 95.501(12)
_cell_angle_gamma 90.00
_cell_formula_units_Z 4
_cell_length_a 10.0626(19)
_cell_length_b 5.9468(7)
_cell_length_c 13.438(2)
_cell_measurement_reflns_used 831
_cell_measurement_temperature 293(2)
_cell_measurement_theta_max 27.4758
_cell_measurement_theta_min 3.0456
_cell_volume 800.4(2)
_computing_cell_refinement 'CrystalClear (Rigaku Corp., 2000)'
_computing_data_collection 'CrystalClear (Rigaku Corp., 2000)'
_computing_data_reduction 'CrystalClear (Rigaku Corp., 2000)'
_computing_molecular_graphics 'CrystalStructure (Rigaku Corp., 2000)'
_computing_publication_material 'SHELXL-97 (Sheldrick, 1997)'
_computing_structure_refinement 'SHELXL-97 (Sheldrick, 1997)'
_computing_structure_solution 'SHELXS-97 (Sheldrick, 1997)'
_diffrn_ambient_temperature 293(2)
_diffrn_measured_fraction_theta_full 0.998
_diffrn_measured_fraction_theta_max 0.998
_diffrn_measurement_device_type 'Rigaku Mercury CCD'
_diffrn_measurement_method '\w scan'
_diffrn_radiation_monochromator 'Graphite Monochromator'
_diffrn_radiation_source 'Rotating Anode'
_diffrn_radiation_type MoK\a
_diffrn_radiation_wavelength 0.71073
_diffrn_reflns_av_R_equivalents 0.0379
_diffrn_reflns_av_sigmaI/netI 0.0378
_diffrn_reflns_limit_h_max 13
_diffrn_reflns_limit_h_min -11
_diffrn_reflns_limit_k_max 7
_diffrn_reflns_limit_k_min -7
_diffrn_reflns_limit_l_max 17
_diffrn_reflns_limit_l_min -15
_diffrn_reflns_number 5821
_diffrn_reflns_theta_full 27.48
_diffrn_reflns_theta_max 27.48
_diffrn_reflns_theta_min 2.65
_diffrn_standards_decay_% 0
_diffrn_standards_interval_count 0
_diffrn_standards_interval_time 0
_diffrn_standards_number 0
_exptl_absorpt_coefficient_mu 2.141
_exptl_absorpt_correction_T_max 1.0000
_exptl_absorpt_correction_T_min 0.7712
_exptl_absorpt_correction_type multi-scan
_exptl_absorpt_process_details 'Sphere (CrystalStructure)'
_exptl_crystal_colour blue
_exptl_crystal_density_diffrn 2.183
_exptl_crystal_density_method 'not measured'
_exptl_crystal_description prism
_exptl_crystal_F_000 524
_exptl_crystal_size_max 0.20
_exptl_crystal_size_mid 0.15
_exptl_crystal_size_min 0.10
_refine_diff_density_max 0.398
_refine_diff_density_min -0.437
_refine_diff_density_rms 0.091
_refine_ls_extinction_method none
_refine_ls_goodness_of_fit_ref 1.060
_refine_ls_hydrogen_treatment mixed
_refine_ls_matrix_type full
_refine_ls_number_parameters 161
_refine_ls_number_reflns 1828
_refine_ls_number_restraints 0
_refine_ls_restrained_S_all 1.060
_refine_ls_R_factor_all 0.0411
_refine_ls_R_factor_gt 0.0324
_refine_ls_shift/su_max 0.001
_refine_ls_shift/su_mean 0.000
_refine_ls_structure_factor_coef Fsqd
_refine_ls_weighting_details 'calc w=1/[\s^2^(Fo^2^)+(0.0437P)^2^+0.1886P] where P=(Fo^2^+2Fc^2^)/3'
_refine_ls_weighting_scheme calc
_refine_ls_wR_factor_gt 0.0790
_refine_ls_wR_factor_ref 0.0832
_reflns_number_gt 1557
_reflns_number_total 1828
_reflns_threshold_expression >2sigma(I)
_cod_data_source_file b815464c.txt
_cod_data_source_block 14a
_cod_depositor_comments
;
The following automatic conversions were performed:
'_exptl_absorpt_correction_type' value 'Multi-scan' changed to
'multi-scan' according to
'/home/saulius/struct/CIF-dictionaries/cif_core.dic' dictionary named
'cif_core.dic' version 2.4.1 from 2010-06-29.

Automatic conversion script
Id: cif_fix_enum 1527 2010-12-29 10:47:43Z saulius 
;
_cod_original_sg_symbol_H-M P2(1)/n
_cod_database_code 7200417

loop_
_symmetry_equiv_pos_as_xyz
'x, y, z'
'-x+1/2, y+1/2, -z+1/2'
'-x, -y, -z'
'x-1/2, -y-1/2, z-1/2'

loop_
_atom_site_label
_atom_site_type_symbol
_atom_site_fract_x
_atom_site_fract_y
_atom_site_fract_z
_atom_site_U_iso_or_equiv
_atom_site_adp_type
_atom_site_occupancy
_atom_site_symmetry_multiplicity
_atom_site_calc_flag
_atom_site_refinement_flags
_atom_site_disorder_assembly
_atom_site_disorder_group
Co Co 1.24817(4) 0.77614(6) -0.17325(3) 0.01571(13) Uani 1 1 d . . .
O1 O 0.85061(18) 0.4403(3) 0.27618(13) 0.0171(4) Uani 1 1 d . . .
O2 O 1.0381(2) 0.4131(3) 0.37820(13) 0.0230(5) Uani 1 1 d . . .
O3 O 0.92201(19) 0.8811(3) 0.28310(13) 0.0177(4) Uani 1 1 d . . .
O4 O 0.8956(2) 1.0252(3) 0.13001(14) 0.0235(5) Uani 1 1 d . . .
N1 N 1.2676(2) 0.5984(4) -0.04113(15) 0.0178(5) Uani 1 1 d . . .
N2 N 1.3131(3) 0.2891(4) 0.04910(17) 0.0208(5) Uani 1 1 d . . .
H2 H 1.351(4) 0.163(6) 0.067(3) 0.039(10) Uiso 1 1 d . . .
C1 C 1.3385(3) 0.4106(5) -0.0309(2) 0.0207(6) Uani 1 1 d . . .
H1 H 1.396(4) 0.362(6) -0.072(3) 0.041(10) Uiso 1 1 d . . .
C2 C 1.1903(3) 0.5996(4) 0.04072(18) 0.0156(5) Uani 1 1 d . . .
C3 C 1.2185(3) 0.4031(4) 0.09679(19) 0.0171(5) Uani 1 1 d . . .
C4 C 1.1543(3) 0.3536(5) 0.1822(2) 0.0177(6) Uani 1 1 d . . .
H3 H 1.174(3) 0.212(5) 0.221(2) 0.023(8) Uiso 1 1 d . . .
C5 C 1.0603(3) 0.5054(4) 0.20891(18) 0.0153(5) Uani 1 1 d . . .
C6 C 1.0353(3) 0.7093(4) 0.15509(19) 0.0156(5) Uani 1 1 d . . .
C7 C 1.1005(3) 0.7560(4) 0.0705(2) 0.0166(5) Uani 1 1 d . . .
H4 H 1.082(3) 0.892(5) 0.034(2) 0.021(8) Uiso 1 1 d . . .
C8 C 0.9813(3) 0.4503(4) 0.29519(19) 0.0151(5) Uani 1 1 d . . .
C9 C 0.9448(3) 0.8816(4) 0.19175(19) 0.0155(5) Uani 1 1 d . . .

loop_
_atom_site_aniso_label
_atom_site_aniso_U_11
_atom_site_aniso_U_22
_atom_site_aniso_U_33
_atom_site_aniso_U_23
_atom_site_aniso_U_13
_atom_site_aniso_U_12
Co 0.0173(2) 0.0157(2) 0.0149(2) 0.00008(13) 0.00552(14) 0.00086(15)
O1 0.0138(9) 0.0185(9) 0.0195(9) -0.0032(7) 0.0046(7) -0.0015(8)
O2 0.0250(11) 0.0263(11) 0.0172(10) 0.0067(8) -0.0005(8) -0.0074(9)
O3 0.0196(10) 0.0198(10) 0.0147(9) -0.0016(7) 0.0065(7) -0.0007(8)
O4 0.0254(11) 0.0233(10) 0.0236(10) 0.0087(8) 0.0115(8) 0.0130(9)
N1 0.0190(12) 0.0207(12) 0.0146(11) 0.0000(9) 0.0063(9) 0.0061(10)
N2 0.0224(13) 0.0200(12) 0.0208(12) 0.0028(10) 0.0065(10) 0.0100(11)
C1 0.0215(15) 0.0254(15) 0.0159(13) -0.0041(11) 0.0055(11) 0.0077(12)
C2 0.0169(13) 0.0171(13) 0.0134(12) 0.0011(10) 0.0047(10) 0.0021(11)
C3 0.0174(14) 0.0158(13) 0.0184(13) -0.0002(10) 0.0031(10) 0.0036(11)
C4 0.0181(14) 0.0169(13) 0.0182(13) 0.0030(10) 0.0028(10) 0.0019(11)
C5 0.0152(13) 0.0165(12) 0.0146(12) 0.0021(10) 0.0029(10) -0.0007(11)
C6 0.0159(13) 0.0161(12) 0.0151(12) 0.0003(10) 0.0025(10) 0.0038(11)
C7 0.0207(14) 0.0150(13) 0.0146(13) 0.0028(10) 0.0050(10) 0.0036(11)
C8 0.0165(13) 0.0101(12) 0.0191(13) -0.0010(10) 0.0041(10) -0.0010(10)
C9 0.0135(13) 0.0153(13) 0.0187(13) -0.0003(10) 0.0067(10) -0.0020(10)

loop_
_atom_type_symbol
_atom_type_description
_atom_type_scat_dispersion_real
_atom_type_scat_dispersion_imag
_atom_type_scat_source
C C 0.0033 0.0016 'International Tables Vol C Tables 4.2.6.8 and 6.1.1.4'
H H 0.0000 0.0000 'International Tables Vol C Tables 4.2.6.8 and 6.1.1.4'
N N 0.0061 0.0033 'International Tables Vol C Tables 4.2.6.8 and 6.1.1.4'
O O 0.0106 0.0060 'International Tables Vol C Tables 4.2.6.8 and 6.1.1.4'
Co Co 0.3494 0.9721 'International Tables Vol C Tables 4.2.6.8 and 6.1.1.4'

loop_
_geom_angle_atom_site_label_1
_geom_angle_atom_site_label_2
_geom_angle_atom_site_label_3
_geom_angle
_geom_angle_site_symmetry_1
_geom_angle_site_symmetry_3
_geom_angle_publ_flag
O4 Co N1 93.69(8) 3_775 . ?
O4 Co O1 104.31(8) 3_775 3_765 ?
N1 Co O1 104.86(8) . 3_765 ?
O4 Co O3 169.62(8) 3_775 4_675 ?
N1 Co O3 89.96(8) . 4_675 ?
O1 Co O3 84.08(7) 3_765 4_675 ?
O4 Co O1 90.62(8) 3_775 4_675 ?
N1 Co O1 132.47(8) . 4_675 ?
O1 Co O1 119.76(4) 3_765 4_675 ?
O3 Co O1 79.78(7) 4_675 4_675 ?
C8 O1 Co 124.32(16) . 3_765 ?
C8 O1 Co 114.12(15) . 4_576 ?
Co O1 Co 119.39(9) 3_765 4_576 ?
C9 O3 Co 119.98(17) . 4_576 ?
C9 O4 Co 117.36(16) . 3_775 ?
C1 N1 C2 104.8(2) . . ?
C1 N1 Co 121.83(17) . . ?
C2 N1 Co 131.09(18) . . ?
C1 N2 C3 107.6(2) . . ?
C1 N2 H2 125(2) . . ?
C3 N2 H2 127(2) . . ?
N1 C1 N2 113.3(2) . . ?
N1 C1 H1 126(2) . . ?
N2 C1 H1 121(2) . . ?
C7 C2 N1 131.0(2) . . ?
C7 C2 C3 120.5(2) . . ?
N1 C2 C3 108.5(2) . . ?
N2 C3 C4 132.2(2) . . ?
N2 C3 C2 105.9(2) . . ?
C4 C3 C2 121.9(2) . . ?
C5 C4 C3 117.2(2) . . ?
C5 C4 H3 121.5(19) . . ?
C3 C4 H3 121.3(19) . . ?
C4 C5 C6 121.2(2) . . ?
C4 C5 C8 119.0(2) . . ?
C6 C5 C8 119.8(2) . . ?
C7 C6 C5 120.7(2) . . ?
C7 C6 C9 119.0(2) . . ?
C5 C6 C9 120.2(2) . . ?
C2 C7 C6 118.3(2) . . ?
C2 C7 H4 121.5(18) . . ?
C6 C7 H4 120.2(19) . . ?
O2 C8 O1 122.6(2) . . ?
O2 C8 C5 120.4(2) . . ?
O1 C8 C5 116.9(2) . . ?
O4 C9 O3 122.9(2) . . ?
O4 C9 C6 117.7(2) . . ?
O3 C9 C6 119.4(2) . . ?

loop_
_geom_bond_atom_site_label_1
_geom_bond_atom_site_label_2
_geom_bond_distance
_geom_bond_site_symmetry_2
_geom_bond_publ_flag
Co O4 1.9967(19) 3_775 ?
Co N1 2.060(2) . ?
Co O1 2.0722(18) 3_765 ?
Co O3 2.1154(19) 4_675 ?
Co O1 2.1220(18) 4_675 ?
O1 C8 1.316(3) . ?
O1 Co 2.0722(18) 3_765 ?
O1 Co 2.1220(18) 4_576 ?
O2 C8 1.224(3) . ?
O3 C9 1.270(3) . ?
O3 Co 2.1154(19) 4_576 ?
O4 C9 1.258(3) . ?
O4 Co 1.9967(19) 3_775 ?
N1 C1 1.325(4) . ?
N1 C2 1.407(3) . ?
N2 C1 1.341(4) . ?
N2 C3 1.376(3) . ?
N2 H2 0.87(4) . ?
C1 H1 0.89(4) . ?
C2 C7 1.382(4) . ?
C2 C3 1.405(4) . ?
C3 C4 1.401(4) . ?
C4 C5 1.380(4) . ?
C4 H3 1.00(3) . ?
C5 C6 1.422(4) . ?
C5 C8 1.504(3) . ?
C6 C7 1.393(4) . ?
C6 C9 1.486(4) . ?
C7 H4 0.95(3) . ?

loop_
_geom_hbond_atom_site_label_D
_geom_hbond_atom_site_label_H
_geom_hbond_atom_site_label_A
_geom_hbond_distance_DH
_geom_hbond_distance_HA
_geom_hbond_distance_DA
_geom_hbond_angle_DHA
_geom_hbond_site_symmetry_A
N2 H2 O2 0.87(4) 1.96(4) 2.814(3) 170(3) 2_745

loop_
_geom_torsion_atom_site_label_1
_geom_torsion_atom_site_label_2
_geom_torsion_atom_site_label_3
_geom_torsion_atom_site_label_4
_geom_torsion
_geom_torsion_site_symmetry_1
_geom_torsion_site_symmetry_2
_geom_torsion_site_symmetry_3
_geom_torsion_site_symmetry_4
_geom_torsion_publ_flag
O4 Co N1 C1 169.0(2) 3_775 . . . ?
O1 Co N1 C1 63.2(2) 3_765 . . . ?
O3 Co N1 C1 -20.7(2) 4_675 . . . ?
O1 Co N1 C1 -96.7(2) 4_675 . . . ?
O4 Co N1 C2 8.7(3) 3_775 . . . ?
O1 Co N1 C2 -97.2(2) 3_765 . . . ?
O3 Co N1 C2 179.0(2) 4_675 . . . ?
O1 Co N1 C2 102.9(2) 4_675 . . . ?
C2 N1 C1 N2 0.8(3) . . . . ?
Co N1 C1 N2 -164.0(2) . . . . ?
C3 N2 C1 N1 -0.2(3) . . . . ?
C1 N1 C2 C7 178.0(3) . . . . ?
Co N1 C2 C7 -19.2(5) . . . . ?
C1 N1 C2 C3 -1.0(3) . . . . ?
Co N1 C2 C3 161.8(2) . . . . ?
C1 N2 C3 C4 178.9(3) . . . . ?
C1 N2 C3 C2 -0.4(3) . . . . ?
C7 C2 C3 N2 -178.3(3) . . . . ?
N1 C2 C3 N2 0.9(3) . . . . ?
C7 C2 C3 C4 2.3(4) . . . . ?
N1 C2 C3 C4 -178.5(2) . . . . ?
N2 C3 C4 C5 -178.6(3) . . . . ?
C2 C3 C4 C5 0.7(4) . . . . ?
C3 C4 C5 C6 -3.4(4) . . . . ?
C3 C4 C5 C8 175.2(2) . . . . ?
C4 C5 C6 C7 3.3(4) . . . . ?
C8 C5 C6 C7 -175.3(2) . . . . ?
C4 C5 C6 C9 -173.3(2) . . . . ?
C8 C5 C6 C9 8.2(4) . . . . ?
N1 C2 C7 C6 178.6(3) . . . . ?
C3 C2 C7 C6 -2.4(4) . . . . ?
C5 C6 C7 C2 -0.3(4) . . . . ?
C9 C6 C7 C2 176.3(2) . . . . ?
Co O1 C8 O2 -119.7(2) 3_765 . . . ?
Co O1 C8 O2 77.2(3) 4_576 . . . ?
Co O1 C8 C5 59.0(3) 3_765 . . . ?
Co O1 C8 C5 -104.1(2) 4_576 . . . ?
C4 C5 C8 O2 58.1(4) . . . . ?
C6 C5 C8 O2 -123.2(3) . . . . ?
C4 C5 C8 O1 -120.6(3) . . . . ?
C6 C5 C8 O1 58.0(3) . . . . ?
Co O4 C9 O3 -11.0(4) 3_775 . . . ?
Co O4 C9 C6 170.24(18) 3_775 . . . ?
Co O3 C9 O4 84.3(3) 4_576 . . . ?
Co O3 C9 C6 -96.9(3) 4_576 . . . ?
C7 C6 C9 O4 23.3(4) . . . . ?
C5 C6 C9 O4 -160.1(3) . . . . ?
C7 C6 C9 O3 -155.5(3) . . . . ?
C5 C6 C9 O3 21.1(4) . . . . ?
